data_1517209
loop_
_publ_author_name
'Ellis, W. Chadwick'
'Jung, Yukyung'
'Mulzer, Michael'
'Di Girolamo, Rocco'
'Lobkovsky, Emil B.'
'Coates, Geoffrey W.'

_publ_section_title
;
 Copolymerization of CO2and meso epoxides using enantioselective
 \b-diiminate catalysts: a route to highly isotactic polycarbonates
;
_journal_issue 10
_journal_name_full 'Chemical Science'
_journal_page_first 4004
_journal_paper_doi 10.1039/C4SC01686F
_journal_volume 5
_journal_year 2014
_chemical_absolute_configuration ad
_chemical_formula_moiety 'C48 H54 F6 N4 O4 Zn2'
_chemical_formula_sum 'C48 H54 F6 N4 O4 Zn2'
_chemical_formula_weight 995.69
_chemical_name_systematic
; 
 ? 
;
_space_group_IT_number 19
_symmetry_cell_setting orthorhombic
_symmetry_space_group_name_Hall 'P 2ac 2ab'
_symmetry_space_group_name_H-M 'P 21 21 21'
_atom_sites_solution_hydrogens geom
_atom_sites_solution_primary direct
_atom_sites_solution_secondary difmap
_audit_creation_method SHELXL-97
_cell_angle_alpha 90.00
_cell_angle_beta 90.00
_cell_angle_gamma 90.00
_cell_formula_units_Z 4
_cell_length_a 12.1107(3)
_cell_length_b 19.7360(8)
_cell_length_c 20.3350(8)
_cell_measurement_reflns_used 3028
_cell_measurement_temperature 173(2)
_cell_measurement_theta_max 20.59
_cell_measurement_theta_min 2.62
_cell_volume 4860.4(3)
_computing_cell_refinement 'Bruker SAINT+'
_computing_data_collection 'Bruker APEX2'
_computing_data_reduction 'Bruker SAINT+'
_computing_molecular_graphics 'Bruker SHELXTL'
_computing_publication_material 'Bruker SHELXTL'
_computing_structure_refinement 'SHELXL-97 (Sheldrick, 1997)'
_computing_structure_solution 'SHELXS-97 (Sheldrick, 1990)'
_diffrn_ambient_temperature 173(2)
_diffrn_measured_fraction_theta_full 0.996
_diffrn_measured_fraction_theta_max 0.996
_diffrn_measurement_device_type 'Bruker X8 APEX II diffractometer'
_diffrn_measurement_method 'phi and omega scans'
_diffrn_radiation_monochromator graphite
_diffrn_radiation_source 'fine-focus sealed tube'
_diffrn_radiation_type MoK\a
_diffrn_radiation_wavelength 0.71073
_diffrn_reflns_av_R_equivalents 0.0000
_diffrn_reflns_av_sigmaI/netI 0.0810
_diffrn_reflns_limit_h_max 14
_diffrn_reflns_limit_h_min -14
_diffrn_reflns_limit_k_max 23
_diffrn_reflns_limit_k_min 0
_diffrn_reflns_limit_l_max 24
_diffrn_reflns_limit_l_min 0
_diffrn_reflns_number 8828
_diffrn_reflns_theta_full 25.35
_diffrn_reflns_theta_max 25.35
_diffrn_reflns_theta_min 1.96
_diffrn_standards_number 0
_exptl_absorpt_coefficient_mu 1.055
_exptl_absorpt_correction_T_max 0.9018
_exptl_absorpt_correction_T_min 0.6776
_exptl_absorpt_correction_type multi-scan
_exptl_absorpt_process_details SADABS
_exptl_crystal_colour colourless
_exptl_crystal_density_diffrn 1.361
_exptl_crystal_density_method 'not measured'
_exptl_crystal_description parallelepiped
_exptl_crystal_F_000 2064
_exptl_crystal_size_max 0.40
_exptl_crystal_size_mid 0.10
_exptl_crystal_size_min 0.10
_refine_diff_density_max 0.347
_refine_diff_density_min -0.367
_refine_diff_density_rms 0.063
_refine_ls_abs_structure_details 'Flack H D (1983), Acta Cryst. A39, 876-881'
_refine_ls_abs_structure_Flack -0.004(10)
_refine_ls_extinction_method none
_refine_ls_goodness_of_fit_ref 1.009
_refine_ls_hydrogen_treatment riding
_refine_ls_matrix_type full
_refine_ls_number_parameters 587
_refine_ls_number_reflns 8828
_refine_ls_number_restraints 0
_refine_ls_restrained_S_all 1.009
_refine_ls_R_factor_all 0.0734
_refine_ls_R_factor_gt 0.0434
_refine_ls_shift/su_max 0.021
_refine_ls_shift/su_mean 0.001
_refine_ls_structure_factor_coef Fsqd
_refine_ls_weighting_details 'calc w=1/[\s^2^(Fo^2^)+(0.0316P)^2^+0.0000P] where P=(Fo^2^+2Fc^2^)/3'
_refine_ls_weighting_scheme calc
_refine_ls_wR_factor_gt 0.0788
_refine_ls_wR_factor_ref 0.0909
_reflns_number_gt 6611
_reflns_number_total 8828
_reflns_threshold_expression >2sigma(I)
_cod_data_source_file c4sc01686f2.cif
_cod_data_source_block ce10
_cod_depositor_comments
;
The following automatic conversions were performed:

'_chemical_absolute_configuration' value 'AD' changed to 'ad'
according to
/usr/data/users/saulius/crontab/automatic-downloads/rss-feeds/RSC/lib/dictionaries/cif_core.dic
dictionary named 'cif_core.dic' version 2.4.2 from
2011-04-26.

'_symmetry_cell_setting' value 'Orthorhombic' changed to
'orthorhombic' according to
/usr/data/users/saulius/crontab/automatic-downloads/rss-feeds/RSC/lib/dictionaries/cif_core.dic
dictionary named 'cif_core.dic' version 2.4.2 from 2011-04-26.

Automatic conversion script
Id: cif_fix_values 2281 2013-09-26 08:29:07Z andrius 

 Adding full bibliography for 1517209--1517212.cif.
;
_cod_original_sg_symbol_H-M P2(1)2(1)2(1)
_cod_database_code 1517209

loop_
_symmetry_equiv_pos_as_xyz
'x, y, z'
'-x+1/2, -y, z+1/2'
'-x, y+1/2, -z+1/2'
'x+1/2, -y+1/2, -z'

loop_
_atom_site_label
_atom_site_type_symbol
_atom_site_fract_x
_atom_site_fract_y
_atom_site_fract_z
_atom_site_U_iso_or_equiv
_atom_site_adp_type
_atom_site_occupancy
_atom_site_symmetry_multiplicity
_atom_site_calc_flag
_atom_site_refinement_flags
Zn1 Zn -0.07247(4) 0.11019(2) 0.60219(2) 0.02926(13) Uani 1 1 d .
Zn2 Zn 0.08964(4) 0.14552(2) 0.77337(2) 0.03005(13) Uani 1 1 d .
F1 F -0.45231(17) 0.12242(12) 0.48356(13) 0.0419(7) Uani 1 1 d .
F2 F -0.45645(16) 0.14326(12) 0.58671(12) 0.0411(6) Uani 1 1 d .
F3 F -0.44973(17) 0.04002(12) 0.55270(13) 0.0414(7) Uani 1 1 d .
F4 F 0.4477(2) 0.21640(17) 0.89984(17) 0.0779(10) Uani 1 1 d .
F5 F 0.4779(2) 0.13564(16) 0.83194(15) 0.0674(9) Uani 1 1 d .
F6 F 0.4471(2) 0.23668(16) 0.79601(17) 0.0704(9) Uani 1 1 d .
O1 O 0.0221(2) 0.04204(15) 0.64020(16) 0.0420(8) Uani 1 1 d .
O2 O 0.0377(2) 0.05643(15) 0.74797(16) 0.0422(8) Uani 1 1 d .
O3 O -0.0385(2) 0.20435(15) 0.62425(16) 0.0455(9) Uani 1 1 d .
O4 O 0.0209(2) 0.22081(15) 0.72650(18) 0.0476(8) Uani 1 1 d .
N1 N -0.0416(2) 0.10025(15) 0.50757(17) 0.0260(8) Uani 1 1 d .
N2 N -0.2328(2) 0.09641(15) 0.60055(18) 0.0280(8) Uani 1 1 d .
N3 N 0.0465(2) 0.16314(16) 0.86530(18) 0.0317(9) Uani 1 1 d .
N4 N 0.2519(3) 0.15262(18) 0.78126(18) 0.0338(9) Uani 1 1 d .
C1 C 0.0429(3) 0.0212(2) 0.6963(3) 0.0331(11) Uani 1 1 d .
C2 C 0.0775(5) -0.0513(2) 0.7028(3) 0.0630(15) Uani 1 1 d .
H2A H 0.0194 -0.0807 0.6853 0.095 Uiso 1 1 calc R
H2B H 0.0901 -0.0619 0.7492 0.095 Uiso 1 1 calc R
H2C H 0.1459 -0.0586 0.6780 0.095 Uiso 1 1 calc R
C3 C -0.0156(3) 0.2406(2) 0.6727(3) 0.0347(11) Uani 1 1 d .
C4 C -0.0367(5) 0.3148(2) 0.6651(3) 0.0666(17) Uani 1 1 d .
H4A H -0.0053 0.3391 0.7027 0.100 Uiso 1 1 calc R
H4B H -0.1164 0.3229 0.6631 0.100 Uiso 1 1 calc R
H4C H -0.0021 0.3309 0.6244 0.100 Uiso 1 1 calc R
C5 C -0.0964(3) 0.0983(2) 0.3914(2) 0.0420(11) Uani 1 1 d .
H5A H -0.0479 0.1356 0.3781 0.063 Uiso 1 1 calc R
H5B H -0.1655 0.1006 0.3664 0.063 Uiso 1 1 calc R
H5C H -0.0597 0.0550 0.3827 0.063 Uiso 1 1 calc R
C6 C -0.1214(3) 0.1041(2) 0.4641(2) 0.0289(10) Uani 1 1 d .
C7 C -0.2339(3) 0.1114(2) 0.4815(2) 0.0297(10) Uani 1 1 d .
H7A H -0.2823 0.1229 0.4465 0.036 Uiso 1 1 calc R
C8 C -0.2836(3) 0.10408(19) 0.5430(2) 0.0249(10) Uani 1 1 d .
C9 C -0.4102(3) 0.1020(2) 0.5413(2) 0.0331(10) Uani 1 1 d .
C10 C 0.0712(3) 0.08788(19) 0.4882(2) 0.0276(10) Uani 1 1 d .
C11 C 0.1093(3) 0.0209(2) 0.4852(2) 0.0373(12) Uani 1 1 d .
C12 C 0.2212(4) 0.0112(2) 0.4741(3) 0.0498(14) Uani 1 1 d .
H12A H 0.2498 -0.0336 0.4723 0.060 Uiso 1 1 calc R
C13 C 0.2913(4) 0.0652(3) 0.4656(3) 0.0597(17) Uani 1 1 d .
H13A H 0.3677 0.0575 0.4580 0.072 Uiso 1 1 calc R
C14 C 0.2516(4) 0.1301(3) 0.4680(3) 0.0487(14) Uani 1 1 d .
H14A H 0.3010 0.1670 0.4622 0.058 Uiso 1 1 calc R
C15 C 0.1414(3) 0.1428(2) 0.4789(2) 0.0344(11) Uani 1 1 d .
C16 C 0.0324(4) -0.0380(2) 0.4950(3) 0.0489(13) Uani 1 1 d .
H16A H 0.0710 -0.0802 0.4842 0.073 Uiso 1 1 calc R
H16B H -0.0320 -0.0329 0.4663 0.073 Uiso 1 1 calc R
H16C H 0.0082 -0.0394 0.5410 0.073 Uiso 1 1 calc R
C17 C 0.0991(4) 0.2143(2) 0.4793(2) 0.0469(13) Uani 1 1 d .
H17A H 0.0455 0.2203 0.4437 0.070 Uiso 1 1 calc R
H17B H 0.1609 0.2458 0.4730 0.070 Uiso 1 1 calc R
H17C H 0.0634 0.2237 0.5216 0.070 Uiso 1 1 calc R
C18 C -0.2876(3) 0.0725(2) 0.6612(2) 0.0313(11) Uani 1 1 d .
H18A H -0.3693 0.0748 0.6545 0.038 Uiso 1 1 calc R
C19 C -0.2555(4) -0.0016(2) 0.6730(3) 0.0395(12) Uani 1 1 d .
C20 C -0.2356(4) -0.0269(3) 0.7347(3) 0.0705(18) Uani 1 1 d .
H20A H -0.2391 0.0025 0.7717 0.085 Uiso 1 1 calc R
C21 C -0.2102(5) -0.0958(3) 0.7438(3) 0.089(2) Uani 1 1 d .
H21A H -0.1968 -0.1122 0.7869 0.107 Uiso 1 1 calc R
C22 C -0.2044(5) -0.1396(3) 0.6919(4) 0.078(2) Uani 1 1 d .
H22A H -0.1890 -0.1864 0.6984 0.094 Uiso 1 1 calc R
C23 C -0.2213(4) -0.1140(3) 0.6301(3) 0.0683(17) Uani 1 1 d .
H23A H -0.2164 -0.1432 0.5931 0.082 Uiso 1 1 calc R
C24 C -0.2454(4) -0.0461(2) 0.6206(3) 0.0558(15) Uani 1 1 d .
H24A H -0.2553 -0.0297 0.5771 0.067 Uiso 1 1 calc R
C25 C -0.2568(4) 0.1201(2) 0.7174(2) 0.0432(12) Uani 1 1 d .
H25A H -0.2897 0.1028 0.7587 0.052 Uiso 1 1 calc R
H25B H -0.1756 0.1200 0.7229 0.052 Uiso 1 1 calc R
C26 C -0.2956(4) 0.1930(2) 0.7065(3) 0.0536(15) Uani 1 1 d .
H26A H -0.2639 0.2104 0.6655 0.080 Uiso 1 1 calc R
H26B H -0.2714 0.2213 0.7434 0.080 Uiso 1 1 calc R
H26C H -0.3763 0.1939 0.7036 0.080 Uiso 1 1 calc R
C27 C 0.0861(4) 0.1951(3) 0.9794(2) 0.0641(16) Uani 1 1 d .
H27A H 0.0386 0.2353 0.9809 0.096 Uiso 1 1 calc R
H27B H 0.1519 0.2029 1.0064 0.096 Uiso 1 1 calc R
H27C H 0.0456 0.1559 0.9963 0.096 Uiso 1 1 calc R
C28 C 0.1203(4) 0.1818(2) 0.9093(2) 0.0400(12) Uani 1 1 d .
C29 C 0.2344(3) 0.1901(2) 0.8948(3) 0.0411(12) Uani 1 1 d .
H29A H 0.2781 0.2073 0.9298 0.049 Uiso 1 1 calc R
C30 C 0.2914(3) 0.1766(2) 0.8370(3) 0.0393(12) Uani 1 1 d .
C31 C 0.4165(4) 0.1912(3) 0.8413(3) 0.0544(14) Uani 1 1 d .
C32 C -0.0676(3) 0.1557(2) 0.8839(2) 0.0302(10) Uani 1 1 d .
C33 C -0.1380(3) 0.2120(2) 0.8818(2) 0.0371(12) Uani 1 1 d .
C34 C -0.2484(4) 0.2014(2) 0.8972(3) 0.0490(13) Uani 1 1 d .
H34A H -0.2980 0.2386 0.8953 0.059 Uiso 1 1 calc R
C35 C -0.2877(4) 0.1394(3) 0.9150(2) 0.0508(14) Uani 1 1 d .
H35A H -0.3634 0.1340 0.9261 0.061 Uiso 1 1 calc R
C36 C -0.2179(4) 0.0847(2) 0.9169(2) 0.0468(13) Uani 1 1 d .
H36A H -0.2459 0.0415 0.9291 0.056 Uiso 1 1 calc R
C37 C -0.1072(3) 0.0915(2) 0.9011(2) 0.0336(11) Uani 1 1 d .
C38 C -0.0969(4) 0.2812(2) 0.8638(3) 0.0550(14) Uani 1 1 d .
H38A H -0.1594 0.3126 0.8613 0.082 Uiso 1 1 calc R
H38B H -0.0597 0.2793 0.8211 0.082 Uiso 1 1 calc R
H38C H -0.0448 0.2970 0.8974 0.082 Uiso 1 1 calc R
C39 C -0.0303(4) 0.0317(2) 0.9031(3) 0.0571(15) Uani 1 1 d .
H39A H 0.0273 0.0396 0.9360 0.086 Uiso 1 1 calc R
H39B H 0.0038 0.0256 0.8598 0.086 Uiso 1 1 calc R
H39C H -0.0720 -0.0092 0.9147 0.086 Uiso 1 1 calc R
C40 C 0.3194(3) 0.1265(2) 0.7265(2) 0.0402(12) Uani 1 1 d .
H40A H 0.3938 0.1483 0.7300 0.048 Uiso 1 1 calc R
C41 C 0.3364(3) 0.0498(2) 0.7335(3) 0.0441(12) Uani 1 1 d .
C42 C 0.3126(4) 0.0138(2) 0.7909(3) 0.0473(13) Uani 1 1 d .
H42A H 0.2805 0.0371 0.8270 0.057 Uiso 1 1 calc R
C43 C 0.3342(4) -0.0542(3) 0.7966(3) 0.0616(16) Uani 1 1 d .
H43A H 0.3155 -0.0773 0.8361 0.074 Uiso 1 1 calc R
C44 C 0.3823(5) -0.0888(3) 0.7464(4) 0.079(2) Uani 1 1 d .
H44A H 0.3968 -0.1359 0.7505 0.095 Uiso 1 1 calc R
C45 C 0.4100(5) -0.0544(3) 0.6889(4) 0.098(2) Uani 1 1 d .
H45A H 0.4464 -0.0775 0.6541 0.117 Uiso 1 1 calc R
C46 C 0.3841(5) 0.0139(3) 0.6829(3) 0.0745(19) Uani 1 1 d .
H46A H 0.3998 0.0365 0.6427 0.089 Uiso 1 1 calc R
C47 C 0.2696(4) 0.1483(2) 0.6615(2) 0.0436(12) Uani 1 1 d .
H47A H 0.3075 0.1241 0.6253 0.052 Uiso 1 1 calc R
H47B H 0.1908 0.1352 0.6605 0.052 Uiso 1 1 calc R
C48 C 0.2791(4) 0.2239(3) 0.6501(3) 0.0566(15) Uani 1 1 d .
H48A H 0.2403 0.2481 0.6852 0.085 Uiso 1 1 calc R
H48B H 0.2459 0.2354 0.6076 0.085 Uiso 1 1 calc R
H48C H 0.3571 0.2370 0.6500 0.085 Uiso 1 1 calc R

loop_
_atom_site_aniso_label
_atom_site_aniso_U_11
_atom_site_aniso_U_22
_atom_site_aniso_U_33
_atom_site_aniso_U_23
_atom_site_aniso_U_13
_atom_site_aniso_U_12
Zn1 0.0269(2) 0.0351(3) 0.0258(3) -0.0039(2) -0.0022(2) 0.0000(2)
Zn2 0.0265(2) 0.0385(3) 0.0251(3) -0.0025(2) -0.0016(2) -0.0017(2)
F1 0.0263(12) 0.0591(17) 0.0403(18) 0.0041(13) -0.0093(12) 0.0029(11)
F2 0.0282(12) 0.0457(14) 0.0494(18) -0.0080(13) 0.0037(12) 0.0064(11)
F3 0.0327(13) 0.0401(15) 0.0514(19) -0.0021(12) -0.0010(12) -0.0107(11)
F4 0.0424(16) 0.121(3) 0.070(2) -0.036(2) -0.0164(17) -0.0166(16)
F5 0.0330(13) 0.095(2) 0.074(3) -0.0139(19) -0.0126(15) 0.0065(15)
F6 0.0419(16) 0.087(2) 0.083(3) -0.0052(19) 0.0054(17) -0.0286(15)
O1 0.0458(18) 0.050(2) 0.030(2) 0.0025(17) -0.0045(17) 0.0149(15)
O2 0.0496(19) 0.0442(19) 0.033(2) -0.0051(16) 0.0032(16) -0.0129(15)
O3 0.061(2) 0.0394(18) 0.036(2) -0.0091(15) 0.0009(17) -0.0134(15)
O4 0.065(2) 0.0451(19) 0.033(2) 0.0023(17) -0.0112(19) 0.0181(16)
N1 0.0216(17) 0.0299(19) 0.027(2) -0.0049(16) 0.0010(16) 0.0031(14)
N2 0.0285(18) 0.0304(19) 0.025(2) -0.0017(17) 0.0023(18) 0.0017(14)
N3 0.0287(19) 0.040(2) 0.027(2) -0.0010(17) 0.0033(18) -0.0034(15)
N4 0.0283(17) 0.048(2) 0.025(2) -0.0026(19) -0.0030(18) -0.0038(16)
C1 0.029(2) 0.029(2) 0.042(4) 0.000(2) -0.001(2) -0.0025(18)
C2 0.077(3) 0.038(3) 0.074(4) 0.009(3) -0.016(4) 0.007(3)
C3 0.037(3) 0.029(3) 0.038(3) -0.001(2) 0.006(2) -0.0059(19)
C4 0.118(5) 0.033(3) 0.049(4) 0.001(2) -0.020(4) 0.005(3)
C5 0.037(2) 0.064(3) 0.025(3) -0.005(2) -0.001(2) 0.006(2)
C6 0.032(2) 0.028(2) 0.027(3) 0.000(2) 0.002(2) 0.0025(18)
C7 0.028(2) 0.033(2) 0.029(3) -0.001(2) -0.004(2) 0.0028(19)
C8 0.019(2) 0.024(2) 0.032(3) 0.0002(19) -0.002(2) 0.0031(17)
C9 0.028(2) 0.039(2) 0.033(3) -0.004(2) 0.004(2) 0.001(2)
C10 0.026(2) 0.037(2) 0.019(3) -0.0070(17) -0.001(2) 0.0007(19)
C11 0.032(3) 0.039(3) 0.041(3) -0.012(2) -0.007(2) 0.005(2)
C12 0.036(3) 0.051(3) 0.062(4) -0.020(3) -0.004(3) 0.019(2)
C13 0.019(2) 0.079(4) 0.081(5) -0.031(3) 0.002(3) 0.003(3)
C14 0.033(3) 0.058(4) 0.056(4) -0.019(3) 0.001(2) -0.012(2)
C15 0.030(2) 0.040(3) 0.033(3) -0.008(2) 0.000(2) -0.001(2)
C16 0.054(3) 0.034(3) 0.059(4) -0.010(2) -0.006(3) 0.005(2)
C17 0.049(3) 0.039(3) 0.053(4) -0.001(2) 0.006(3) -0.011(2)
C18 0.028(2) 0.041(3) 0.026(3) 0.006(2) 0.001(2) 0.0008(19)
C19 0.033(2) 0.045(3) 0.041(4) 0.010(3) 0.010(2) 0.000(2)
C20 0.078(4) 0.077(4) 0.056(5) 0.023(3) 0.032(4) 0.031(3)
C21 0.106(5) 0.087(5) 0.075(6) 0.050(4) 0.043(4) 0.045(4)
C22 0.077(4) 0.053(4) 0.104(6) 0.031(4) 0.041(4) 0.016(3)
C23 0.079(4) 0.037(3) 0.088(5) 0.002(3) -0.011(4) -0.002(3)
C24 0.074(3) 0.043(3) 0.051(4) 0.003(3) -0.007(3) 0.003(3)
C25 0.047(3) 0.055(3) 0.028(3) -0.006(2) 0.010(2) -0.005(2)
C26 0.064(3) 0.055(3) 0.043(4) -0.021(3) 0.003(3) 0.004(3)
C27 0.055(3) 0.106(5) 0.031(3) -0.018(3) 0.006(3) -0.011(3)
C28 0.044(3) 0.049(3) 0.028(3) -0.005(2) -0.002(2) -0.001(2)
C29 0.033(2) 0.060(3) 0.030(3) -0.009(3) -0.009(3) -0.007(2)
C30 0.031(3) 0.049(3) 0.038(4) -0.004(2) -0.004(2) -0.004(2)
C31 0.036(3) 0.069(4) 0.058(4) -0.014(3) -0.005(3) -0.006(3)
C32 0.029(2) 0.042(2) 0.019(3) -0.0033(19) 0.003(2) -0.001(2)
C33 0.039(3) 0.042(3) 0.030(3) 0.000(2) 0.007(2) 0.004(2)
C34 0.044(3) 0.057(3) 0.046(4) 0.000(3) 0.016(3) 0.016(2)
C35 0.034(2) 0.075(4) 0.043(4) 0.010(3) 0.010(2) -0.003(3)
C36 0.045(3) 0.052(3) 0.044(4) 0.010(2) 0.006(3) -0.009(2)
C37 0.035(2) 0.043(3) 0.023(3) 0.007(2) 0.000(2) -0.0003(18)
C38 0.070(3) 0.036(3) 0.059(4) -0.005(2) 0.020(3) 0.001(3)
C39 0.067(3) 0.043(3) 0.062(4) 0.023(3) 0.007(3) 0.006(2)
C40 0.024(2) 0.053(3) 0.043(3) -0.005(2) 0.006(2) -0.0060(19)
C41 0.031(2) 0.051(3) 0.050(4) 0.003(3) 0.007(3) 0.002(2)
C42 0.042(3) 0.055(3) 0.045(4) -0.001(3) -0.007(3) 0.011(2)
C43 0.053(3) 0.062(4) 0.069(5) 0.014(3) -0.013(3) 0.009(3)
C44 0.069(4) 0.059(4) 0.108(7) 0.002(4) 0.010(4) 0.022(3)
C45 0.095(5) 0.079(5) 0.120(7) -0.015(4) 0.058(5) 0.024(4)
C46 0.085(4) 0.058(4) 0.080(5) -0.004(3) 0.036(4) 0.010(3)
C47 0.038(2) 0.061(3) 0.032(3) 0.000(3) 0.007(2) -0.006(2)
C48 0.064(3) 0.067(4) 0.039(4) 0.013(3) 0.003(3) -0.014(3)

loop_
_atom_type_symbol
_atom_type_description
_atom_type_scat_dispersion_real
_atom_type_scat_dispersion_imag
_atom_type_scat_source
C C 0.0033 0.0016 'International Tables Vol C Tables 4.2.6.8 and 6.1.1.4'
H H 0.0000 0.0000 'International Tables Vol C Tables 4.2.6.8 and 6.1.1.4'
N N 0.0061 0.0033 'International Tables Vol C Tables 4.2.6.8 and 6.1.1.4'
O O 0.0106 0.0060 'International Tables Vol C Tables 4.2.6.8 and 6.1.1.4'
F F 0.0171 0.0103 'International Tables Vol C Tables 4.2.6.8 and 6.1.1.4'
Zn Zn 0.2839 1.4301 'International Tables Vol C Tables 4.2.6.8 and 6.1.1.4'

loop_
_geom_angle_atom_site_label_1
_geom_angle_atom_site_label_2
_geom_angle_atom_site_label_3
_geom_angle
O1 Zn1 O3 116.49(14)
O1 Zn1 N2 119.87(13)
O3 Zn1 N2 110.13(13)
O1 Zn1 N1 102.09(13)
O3 Zn1 N1 106.18(13)
N2 Zn1 N1 99.07(14)
O2 Zn2 O4 114.97(14)
O2 Zn2 N3 109.08(13)
O4 Zn2 N3 102.46(14)
O2 Zn2 N4 114.12(14)
O4 Zn2 N4 114.20(14)
N3 Zn2 N4 100.01(14)
C1 O1 Zn1 136.2(3)
C1 O2 Zn2 134.9(3)
C3 O3 Zn1 140.5(3)
C3 O4 Zn2 145.2(3)
C6 N1 C10 121.6(3)
C6 N1 Zn1 120.8(3)
C10 N1 Zn1 117.6(3)
C8 N2 C18 124.2(3)
C8 N2 Zn1 117.2(3)
C18 N2 Zn1 118.3(3)
C28 N3 C32 120.1(4)
C28 N3 Zn2 120.9(3)
C32 N3 Zn2 119.0(3)
C30 N4 C40 125.0(3)
C30 N4 Zn2 117.1(3)
C40 N4 Zn2 117.7(3)
O1 C1 O2 125.0(4)
O1 C1 C2 117.1(4)
O2 C1 C2 117.9(5)
O4 C3 O3 126.4(4)
O4 C3 C4 117.4(4)
O3 C3 C4 116.2(5)
N1 C6 C7 123.2(4)
N1 C6 C5 120.4(3)
C7 C6 C5 116.4(4)
C8 C7 C6 128.9(4)
N2 C8 C7 126.9(3)
N2 C8 C9 118.6(4)
C7 C8 C9 114.4(4)
F3 C9 F1 106.9(3)
F3 C9 F2 106.6(3)
F1 C9 F2 105.0(3)
F3 C9 C8 112.3(3)
F1 C9 C8 113.0(4)
F2 C9 C8 112.4(3)
C15 C10 C11 121.8(4)
C15 C10 N1 119.0(3)
C11 C10 N1 118.9(3)
C12 C11 C10 117.4(4)
C12 C11 C16 121.3(4)
C10 C11 C16 121.3(4)
C13 C12 C11 121.1(4)
C14 C13 C12 120.3(4)
C13 C14 C15 121.2(4)
C14 C15 C10 118.2(4)
C14 C15 C17 120.3(4)
C10 C15 C17 121.5(4)
N2 C18 C25 108.6(3)
N2 C18 C19 108.8(3)
C25 C18 C19 114.1(4)
C20 C19 C24 117.2(5)
C20 C19 C18 122.4(5)
C24 C19 C18 120.4(4)
C19 C20 C21 120.7(6)
C22 C21 C20 121.5(6)
C21 C22 C23 117.7(6)
C22 C23 C24 121.2(6)
C19 C24 C23 121.6(5)
C26 C25 C18 113.3(4)
N3 C28 C29 123.4(4)
N3 C28 C27 120.3(4)
C29 C28 C27 116.3(4)
C30 C29 C28 129.5(4)
N4 C30 C29 128.1(4)
N4 C30 C31 118.2(4)
C29 C30 C31 113.8(4)
F5 C31 F6 107.3(4)
F5 C31 F4 105.8(4)
F6 C31 F4 106.5(4)
F5 C31 C30 112.5(4)
F6 C31 C30 111.0(4)
F4 C31 C30 113.3(4)
C37 C32 C33 121.1(4)
C37 C32 N3 119.1(3)
C33 C32 N3 119.7(4)
C34 C33 C32 117.4(4)
C34 C33 C38 120.7(4)
C32 C33 C38 121.9(4)
C35 C34 C33 122.1(4)
C34 C35 C36 120.0(4)
C35 C36 C37 120.8(4)
C36 C37 C32 118.6(4)
C36 C37 C39 121.0(4)
C32 C37 C39 120.4(4)
N4 C40 C47 109.8(3)
N4 C40 C41 110.5(4)
C47 C40 C41 114.4(4)
C46 C41 C42 116.8(5)
C46 C41 C40 119.6(5)
C42 C41 C40 123.4(5)
C43 C42 C41 121.9(5)
C44 C43 C42 120.6(6)
C43 C44 C45 119.3(6)
C44 C45 C46 119.5(6)
C41 C46 C45 121.8(6)
C48 C47 C40 112.5(4)

loop_
_geom_bond_atom_site_label_1
_geom_bond_atom_site_label_2
_geom_bond_distance
Zn1 O1 1.928(3)
Zn1 O3 1.955(3)
Zn1 N2 1.960(3)
Zn1 N1 1.970(3)
Zn2 O2 1.937(3)
Zn2 O4 1.952(3)
Zn2 N3 1.972(4)
Zn2 N4 1.977(3)
F1 C9 1.343(5)
F2 C9 1.352(4)
F3 C9 1.333(4)
F4 C31 1.344(6)
F5 C31 1.339(5)
F6 C31 1.338(6)
O1 C1 1.238(5)
O2 C1 1.262(5)
O3 C3 1.250(5)
O4 C3 1.242(5)
N1 C6 1.312(5)
N1 C10 1.442(5)
N2 C8 1.330(5)
N2 C18 1.478(5)
N3 C28 1.317(5)
N3 C32 1.440(5)
N4 C30 1.317(5)
N4 C40 1.474(5)
C1 C2 1.496(6)
C3 C4 1.494(6)
C5 C6 1.513(6)
C6 C7 1.415(5)
C7 C8 1.396(5)
C8 C9 1.535(5)
C10 C15 1.392(5)
C10 C11 1.401(5)
C11 C12 1.388(6)
C11 C16 1.503(6)
C12 C13 1.374(7)
C13 C14 1.369(7)
C14 C15 1.375(6)
C15 C17 1.501(6)
C18 C25 1.527(6)
C18 C19 1.532(6)
C19 C20 1.370(7)
C19 C24 1.387(7)
C20 C21 1.406(7)
C21 C22 1.367(8)
C22 C23 1.370(8)
C23 C24 1.384(7)
C25 C26 1.528(6)
C27 C28 1.507(6)
C28 C29 1.422(6)
C29 C30 1.389(6)
C30 C31 1.544(6)
C32 C37 1.399(6)
C32 C33 1.401(5)
C33 C34 1.389(6)
C33 C38 1.499(6)
C34 C35 1.363(6)
C35 C36 1.372(6)
C36 C37 1.386(6)
C37 C39 1.505(6)
C40 C47 1.516(6)
C40 C41 1.535(6)
C41 C46 1.376(7)
C41 C42 1.395(7)
C42 C43 1.372(6)
C43 C44 1.359(8)
C44 C45 1.393(8)
C45 C46 1.390(7)
C47 C48 1.514(7)
